data_1575445
loop_
_publ_author_name
'Losev, Mikhail A.'
'Yessengazin, Azamat'
'Fayzullin, Robert R.'
'Khaskin, Eugene'

_publ_section_title
;
 Synthesis of a series of PNC pincer ligand-supported Pt complexes, and an
 initial exploration of their reactivity.
;
_journal_issue 36
_journal_name_full 'Dalton transactions (Cambridge, England : 2003)'
_journal_page_first 13712
_journal_page_last 13721
_journal_paper_doi 10.1039/d5dt01800e
_journal_volume 54
_journal_year 2025
_chemical_formula_moiety 'C40 H58 Ag N2 O2 P2 Pt2, 3(B F4), 2.455(C H2 Cl2)'
_chemical_formula_sum 'C42.46 H62.91 Ag B3 Cl4.91 F12 N2 O2 P2 Pt2'
_chemical_formula_weight 1627.85
_space_group_crystal_system monoclinic
_space_group_IT_number 14
_space_group_name_Hall '-P 2ybc'
_space_group_name_H-M_alt 'P 1 21/c 1'
_atom_sites_solution_hydrogens mixed
_audit_creation_method SHELXL-2018/3
_audit_update_record
;
2025-03-17 deposited with the CCDC.	2025-08-13 downloaded from the CCDC.
;
_cell_angle_alpha 90
_cell_angle_beta 106.8448(10)
_cell_angle_gamma 90
_cell_formula_units_Z 4
_cell_length_a 16.05219(15)
_cell_length_b 16.20871(18)
_cell_length_c 22.9500(2)
_cell_measurement_reflns_used 40526
_cell_measurement_temperature 100(2)
_cell_measurement_theta_max 72.1360
_cell_measurement_theta_min 3.4050
_cell_volume 5715.05(10)
_computing_cell_refinement 'CrysAlisPro 1.171.44.98a (Rigaku OD, 2025)'
_computing_data_collection 'CrysAlisPro 1.171.44.98a (Rigaku OD, 2025)'
_computing_data_reduction 'CrysAlisPro 1.171.44.98a (Rigaku OD, 2025)'
_computing_molecular_graphics
;
WinGX (Farrugia, 2012); ORTEP-3 (Farrugia, 2012);
PLATON (Spek, 2009); Olex2 (Dolomanov et al., 2009)
;
_computing_publication_material
;
WinGX (Farrugia, 2012); ORTEP-3 (Farrugia, 2012);
PLATON (Spek, 2009); Olex2 (Dolomanov et al., 2009)
;
_computing_structure_refinement 'SHELXL-2018/3 (Sheldrick, 2015)'
_computing_structure_solution 'SHELXT-2018/2 (Sheldrick, 2015)'
_diffrn_ambient_temperature 100(2)
_diffrn_measured_fraction_theta_full 0.997
_diffrn_measured_fraction_theta_max 0.990
_diffrn_measurement_device_type 'Rigaku XtaLAB Pro: Kappa dual offset/far'
_diffrn_measurement_method '\w scans'
_diffrn_radiation_probe x-ray
_diffrn_radiation_type CuK\a
_diffrn_radiation_wavelength 1.54184
_diffrn_reflns_av_R_equivalents 0.0975
_diffrn_reflns_av_unetI/netI 0.0544
_diffrn_reflns_Laue_measured_fraction_full 0.997
_diffrn_reflns_Laue_measured_fraction_max 0.990
_diffrn_reflns_limit_h_max 19
_diffrn_reflns_limit_h_min -19
_diffrn_reflns_limit_k_max 19
_diffrn_reflns_limit_k_min -20
_diffrn_reflns_limit_l_max 28
_diffrn_reflns_limit_l_min -28
_diffrn_reflns_number 78685
_diffrn_reflns_point_group_measured_fraction_full 0.997
_diffrn_reflns_point_group_measured_fraction_max 0.990
_diffrn_reflns_theta_full 67.684
_diffrn_reflns_theta_max 72.574
_diffrn_reflns_theta_min 3.389
_diffrn_source 'microfocus sealed X-ray tube'
_exptl_absorpt_coefficient_mu 15.000
_exptl_absorpt_correction_T_max 0.959
_exptl_absorpt_correction_T_min 0.498
_exptl_absorpt_correction_type gaussian
_exptl_absorpt_process_details
;
CrysAlisPro 1.171.44.98a (Rigaku Oxford Diffraction, 2025).
Numerical absorption correction based on gaussian integration over
a multifaceted crystal model. Empirical absorption correction using
spherical harmonics, frame scaling and detector area scaling,
implemented in SCALE3 ABSPACK scaling algorithm.
;
_exptl_crystal_density_diffrn 1.892
_exptl_crystal_description plate
_exptl_crystal_F_000 3149
_exptl_crystal_size_max 0.095
_exptl_crystal_size_mid 0.070
_exptl_crystal_size_min 0.022
_refine_diff_density_max 2.073
_refine_diff_density_min -2.094
_refine_diff_density_rms 0.199
_refine_ls_extinction_method none
_refine_ls_goodness_of_fit_ref 1.062
_refine_ls_hydrogen_treatment mixed
_refine_ls_matrix_type full
_refine_ls_number_parameters 713
_refine_ls_number_reflns 11223
_refine_ls_number_restraints 135
_refine_ls_restrained_S_all 1.060
_refine_ls_R_factor_all 0.0538
_refine_ls_R_factor_gt 0.0472
_refine_ls_shift/su_max 0.002
_refine_ls_shift/su_mean 0.000
_refine_ls_structure_factor_coef Fsqd
_refine_ls_weighting_details 'w=1/[\s^2^(Fo^2^)+(0.0867P)^2^+16.9920P] where P=(Fo^2^+2Fc^2^)/3'
_refine_ls_weighting_scheme calc
_refine_ls_wR_factor_gt 0.1344
_refine_ls_wR_factor_ref 0.1407
_reflns_Friedel_coverage 0.000
_reflns_number_gt 9741
_reflns_number_total 11223
_reflns_threshold_expression 'I > 2\s(I)'
_cod_data_source_file d5dt01800e2.cif
_cod_data_source_block rjk1793
_cod_depositor_comments 'Adding full bibliography for 1575440--1575446.cif.'
_cod_original_sg_symbol_H-M 'P 21/c'
_cod_database_code 1575445
_shelx_shelxl_version_number 2018/3
_shelx_space_group_comment
;
The symmetry employed for this shelxl refinement is uniquely defined
by the following loop, which should always be used as a source of
symmetry information in preference to the above space-group names.
They are only intended as comments.
;
_shelx_estimated_absorpt_t_min 0.330
_shelx_estimated_absorpt_t_max 0.734

loop_
_space_group_symop_operation_xyz
'x, y, z'
'-x, y+1/2, -z+1/2'
'-x, -y, -z'
'x, -y-1/2, z-1/2'

loop_
_atom_site_label
_atom_site_type_symbol
_atom_site_fract_x
_atom_site_fract_y
_atom_site_fract_z
_atom_site_U_iso_or_equiv
_atom_site_adp_type
_atom_site_occupancy
_atom_site_site_symmetry_order
_atom_site_calc_flag
_atom_site_refinement_flags_posn
_atom_site_refinement_flags_adp
_atom_site_refinement_flags_occupancy
_atom_site_disorder_assembly
_atom_site_disorder_group
Pt1 Pt 0.20696(2) 0.27638(2) 0.57924(2) 0.02576(10) Uani 1 1 d . . . . .
Pt2 Pt 0.56529(2) 0.35839(2) 0.62545(2) 0.02903(10) Uani 1 1 d . . . . .
Ag1 Ag 0.38677(3) 0.31136(3) 0.60738(2) 0.03228(13) Uani 1 1 d . . . . .
P1 P 0.12048(10) 0.20728(11) 0.49523(7) 0.0286(3) Uani 1 1 d . . . . .
P2 P 0.65958(11) 0.38934(11) 0.72058(7) 0.0332(3) Uani 1 1 d . . . . .
O1 O 0.2227(3) 0.1783(3) 0.6400(2) 0.0356(10) Uani 1 1 d D . . . .
H1A H 0.207(6) 0.181(6) 0.672(2) 0.06(3) Uiso 1 1 d D . . . .
H1B H 0.268(5) 0.149(6) 0.646(4) 0.096 Uiso 1 1 d D U . . .
O2 O 0.6112(4) 0.2401(3) 0.6183(2) 0.0406(11) Uani 1 1 d D . . . .
H2A H 0.645(6) 0.233(8) 0.596(4) 0.11(5) Uiso 1 1 d D . . . .
H2B H 0.566(4) 0.211(7) 0.604(5) 0.10(4) Uiso 1 1 d D . . . .
N1 N 0.1889(3) 0.3731(3) 0.5249(2) 0.0284(11) Uani 1 1 d . . . . .
N2 N 0.5212(3) 0.4726(3) 0.6263(2) 0.0297(11) Uani 1 1 d . . . . .
C11 C 0.0044(4) 0.2064(5) 0.4951(3) 0.0373(15) Uani 1 1 d . . . . .
C12 C -0.0258(5) 0.2972(5) 0.4933(4) 0.0427(16) Uani 1 1 d . . . . .
H12A H 0.013880 0.327756 0.526902 0.064 Uiso 1 1 calc R U . . .
H12B H -0.084837 0.299176 0.497517 0.064 Uiso 1 1 calc R U . . .
H12C H -0.025626 0.322165 0.454494 0.064 Uiso 1 1 calc R U . . .
C13 C -0.0025(5) 0.1654(6) 0.5541(3) 0.0440(18) Uani 1 1 d . . . . .
H13A H 0.017994 0.108296 0.555846 0.066 Uiso 1 1 calc R U . . .
H13B H -0.063285 0.166075 0.554757 0.066 Uiso 1 1 calc R U . . .
H13C H 0.033435 0.195941 0.589373 0.066 Uiso 1 1 calc R U . . .
C14 C -0.0566(5) 0.1611(5) 0.4393(3) 0.0455(17) Uani 1 1 d . . . . .
H14A H -0.048675 0.184210 0.401784 0.068 Uiso 1 1 calc R U . . .
H14B H -0.117242 0.168456 0.439188 0.068 Uiso 1 1 calc R U . . .
H14C H -0.042358 0.102217 0.441680 0.068 Uiso 1 1 calc R U . . .
C21 C 0.1605(5) 0.1094(4) 0.4714(3) 0.0360(14) Uani 1 1 d . . . . .
C22 C 0.2595(5) 0.1200(5) 0.4839(4) 0.0448(17) Uani 1 1 d . . . . .
H22A H 0.286525 0.129066 0.527567 0.067 Uiso 1 1 calc R U . . .
H22B H 0.271077 0.167592 0.461070 0.067 Uiso 1 1 calc R U . . .
H22C H 0.284009 0.070187 0.471107 0.067 Uiso 1 1 calc R U . . .
C23 C 0.1444(6) 0.0378(5) 0.5106(4) 0.0473(18) Uani 1 1 d . . . . .
H23A H 0.174399 -0.011684 0.502599 0.071 Uiso 1 1 calc R U . . .
H23B H 0.081817 0.026877 0.500554 0.071 Uiso 1 1 calc R U . . .
H23C H 0.166819 0.052536 0.553784 0.071 Uiso 1 1 calc R U . . .
C24 C 0.1211(6) 0.0894(5) 0.4038(3) 0.0489(19) Uani 1 1 d . . . . .
H24A H 0.148757 0.039803 0.393564 0.073 Uiso 1 1 calc R U . . .
H24B H 0.130779 0.135868 0.379225 0.073 Uiso 1 1 calc R U . . .
H24C H 0.058397 0.079835 0.395351 0.073 Uiso 1 1 calc R U . . .
C31 C 0.7769(5) 0.4007(5) 0.7268(3) 0.0449(18) Uani 1 1 d . . . . .
C32 C 0.7805(7) 0.4476(9) 0.6702(4) 0.086(4) Uani 1 1 d . . . . .
H32A H 0.754127 0.414052 0.633968 0.130 Uiso 1 1 calc R U . . .
H32B H 0.841224 0.459409 0.672520 0.130 Uiso 1 1 calc R U . . .
H32C H 0.748300 0.499515 0.667485 0.130 Uiso 1 1 calc R U . . .
C33 C 0.8181(7) 0.3150(8) 0.7270(7) 0.088(4) Uani 1 1 d . . . . .
H33A H 0.827148 0.289301 0.766976 0.132 Uiso 1 1 calc R U . . .
H33B H 0.874200 0.320735 0.718396 0.132 Uiso 1 1 calc R U . . .
H33C H 0.779266 0.280400 0.695663 0.132 Uiso 1 1 calc R U . . .
C34 C 0.8285(6) 0.4490(6) 0.7828(4) 0.057(2) Uani 1 1 d . . . . .
H34A H 0.807654 0.506066 0.779808 0.086 Uiso 1 1 calc R U . . .
H34B H 0.890429 0.448392 0.785064 0.086 Uiso 1 1 calc R U . . .
H34C H 0.820603 0.423388 0.819549 0.086 Uiso 1 1 calc R U . . .
C41 C 0.6371(5) 0.3293(5) 0.7832(3) 0.0362(15) Uani 1 1 d . . . . .
C42 C 0.5396(6) 0.3370(8) 0.7746(4) 0.070(3) Uani 1 1 d . . . . .
H42A H 0.524796 0.395016 0.778489 0.105 Uiso 1 1 calc R U . . .
H42B H 0.523772 0.304192 0.805619 0.105 Uiso 1 1 calc R U . . .
H42C H 0.507433 0.316815 0.734019 0.105 Uiso 1 1 calc R U . . .
C43 C 0.6571(9) 0.2371(6) 0.7766(5) 0.070(3) Uani 1 1 d . . . . .
H43A H 0.628687 0.219001 0.734785 0.105 Uiso 1 1 calc R U . . .
H43B H 0.635214 0.204377 0.804932 0.105 Uiso 1 1 calc R U . . .
H43C H 0.720178 0.229311 0.785859 0.105 Uiso 1 1 calc R U . . .
C44 C 0.6865(6) 0.3605(6) 0.8470(3) 0.053(2) Uani 1 1 d . . . . .
H44A H 0.748794 0.349169 0.854973 0.079 Uiso 1 1 calc R U . . .
H44B H 0.664816 0.332074 0.877402 0.079 Uiso 1 1 calc R U . . .
H44C H 0.677446 0.419999 0.849387 0.079 Uiso 1 1 calc R U . . .
C101 C 0.1285(4) 0.2828(4) 0.4369(3) 0.0330(14) Uani 1 1 d . . . . .
H10A H 0.175563 0.266080 0.419446 0.040 Uiso 1 1 calc R U . . .
H10B H 0.073158 0.283628 0.403585 0.040 Uiso 1 1 calc R U . . .
C102 C 0.1473(4) 0.3682(4) 0.4643(3) 0.0299(13) Uani 1 1 d . . . . .
C103 C 0.1251(4) 0.4388(4) 0.4292(3) 0.0338(14) Uani 1 1 d . . . . .
H103 H 0.095342 0.435074 0.386991 0.041 Uiso 1 1 calc R U . . .
C104 C 0.1473(4) 0.5154(4) 0.4570(3) 0.0350(14) Uani 1 1 d . . . . .
H104 H 0.131685 0.564555 0.433863 0.042 Uiso 1 1 calc R U . . .
C105 C 0.1925(4) 0.5197(4) 0.5187(3) 0.0335(14) Uani 1 1 d . . . . .
H105 H 0.209803 0.571727 0.537403 0.040 Uiso 1 1 calc R U . . .
C106 C 0.2120(4) 0.4485(4) 0.5523(3) 0.0307(13) Uani 1 1 d . . . . .
C107 C 0.2581(4) 0.4433(4) 0.6173(3) 0.0307(13) Uani 1 1 d . . . . .
C108 C 0.2839(4) 0.5129(4) 0.6535(3) 0.0370(15) Uani 1 1 d . . . . .
H108 H 0.274659 0.566515 0.636073 0.044 Uiso 1 1 calc R U . . .
C109 C 0.3233(5) 0.5030(5) 0.7152(3) 0.0440(17) Uani 1 1 d . . . . .
H109 H 0.341138 0.550371 0.740069 0.053 Uiso 1 1 calc R U . . .
C110 C 0.3374(5) 0.4257(5) 0.7414(3) 0.0404(16) Uani 1 1 d . . . . .
H110 H 0.364444 0.420252 0.783889 0.048 Uiso 1 1 calc R U . . .
C111 C 0.3116(4) 0.3552(5) 0.7053(3) 0.0352(15) Uani 1 1 d . . . . .
H111 H 0.321310 0.302051 0.723439 0.042 Uiso 1 1 calc R U . . .
C112 C 0.2716(4) 0.3629(4) 0.6425(3) 0.0298(13) Uani 1 1 d . . . . .
C201 C 0.6220(5) 0.4951(5) 0.7290(3) 0.0438(17) Uani 1 1 d . . . . .
H20A H 0.597975 0.496629 0.764165 0.053 Uiso 1 1 calc R U . . .
H20B H 0.672518 0.532996 0.737940 0.053 Uiso 1 1 calc R U . . .
C202 C 0.5535(4) 0.5252(4) 0.6730(3) 0.0308(13) Uani 1 1 d . . . . .
C203 C 0.5244(4) 0.6058(4) 0.6685(3) 0.0336(14) Uani 1 1 d . . . . .
H203 H 0.546702 0.642584 0.701522 0.040 Uiso 1 1 calc R U . . .
C204 C 0.4637(4) 0.6335(4) 0.6170(3) 0.0331(14) Uani 1 1 d . . . . .
H204 H 0.444901 0.689281 0.613835 0.040 Uiso 1 1 calc R U . . .
C205 C 0.4299(4) 0.5781(4) 0.5691(3) 0.0331(14) Uani 1 1 d . . . . .
H205 H 0.387144 0.595659 0.533217 0.040 Uiso 1 1 calc R U . . .
C206 C 0.4593(4) 0.4981(4) 0.5747(3) 0.0302(13) Uani 1 1 d . . . . .
C207 C 0.4308(4) 0.4328(5) 0.5286(3) 0.0317(14) Uani 1 1 d . . . . .
C208 C 0.3690(4) 0.4468(5) 0.4721(3) 0.0338(14) Uani 1 1 d . . . . .
H208 H 0.344551 0.500035 0.461755 0.041 Uiso 1 1 calc R U . . .
C209 C 0.3442(4) 0.3812(5) 0.4316(3) 0.0352(15) Uani 1 1 d . . . . .
H209 H 0.301099 0.389639 0.393746 0.042 Uiso 1 1 calc R U . . .
C210 C 0.3808(4) 0.3055(5) 0.4453(3) 0.0365(15) Uani 1 1 d . . . . .
H210 H 0.363432 0.261749 0.416741 0.044 Uiso 1 1 calc R U . . .
C211 C 0.4440(4) 0.2910(5) 0.5011(3) 0.0346(14) Uani 1 1 d . . . . .
H211 H 0.468988 0.237701 0.510152 0.042 Uiso 1 1 calc R U . . .
C212 C 0.4703(4) 0.3548(4) 0.5433(3) 0.0315(14) Uani 1 1 d . . . . .
F11 F 0.1521(4) 0.1475(4) 0.8088(2) 0.0632(14) Uani 1 1 d . . . . .
F12 F 0.2136(4) 0.2734(3) 0.8165(2) 0.0664(15) Uani 1 1 d . . . . .
F13 F 0.2734(3) 0.1686(3) 0.7784(2) 0.0537(11) Uani 1 1 d . . . . .
F14 F 0.1457(3) 0.2211(3) 0.7230(2) 0.0569(13) Uani 1 1 d . . . . .
B1 B 0.1962(7) 0.2022(6) 0.7825(4) 0.048(2) Uani 1 1 d . . . . .
F21 F 0.3723(5) 0.0619(4) 0.6309(3) 0.088(2) Uani 1 1 d . . . . .
F22 F 0.4046(4) 0.1753(4) 0.6855(2) 0.0691(16) Uani 1 1 d . . . . .
F23 F 0.5071(4) 0.0791(4) 0.6930(3) 0.0729(16) Uani 1 1 d . . . . .
F24 F 0.4583(3) 0.1553(3) 0.6065(2) 0.0587(13) Uani 1 1 d . . . . .
B2 B 0.4387(6) 0.1173(6) 0.6542(3) 0.0395(17) Uani 1 1 d . . . . .
F31 F 0.6527(3) 0.2501(4) 0.5138(3) 0.0690(15) Uani 1 1 d . . . . .
F32 F 0.7913(5) 0.2981(4) 0.5546(3) 0.0773(17) Uani 1 1 d . . . . .
F33 F 0.7675(3) 0.1748(3) 0.5062(2) 0.0557(12) Uani 1 1 d . . . . .
F34 F 0.7320(3) 0.2929(3) 0.4524(2) 0.0500(11) Uani 1 1 d . . . . .
B3 B 0.7368(6) 0.2551(6) 0.5071(4) 0.047(2) Uani 1 1 d . . . . .
Cl11 Cl 0.4965(2) 0.1219(2) 0.42061(15) 0.0986(10) Uani 1 1 d D . . . .
Cl12 Cl 0.5877(3) 0.0640(2) 0.54305(14) 0.0966(10) Uani 1 1 d D . . . .
C1 C 0.5867(7) 0.0657(8) 0.4662(3) 0.090(4) Uani 1 1 d D . . . .
H1C H 0.584237 0.008421 0.450768 0.108 Uiso 1 1 calc R U . . .
H1D H 0.641209 0.091150 0.462899 0.108 Uiso 1 1 calc R U . . .
Cl21 Cl 0.0569(4) 0.5132(4) 0.7385(3) 0.0896(17) Uani 0.545(5) 1 d D U P A 1
Cl22 Cl 0.0290(5) 0.3782(5) 0.6520(3) 0.100(2) Uani 0.545(5) 1 d D U P A 1
C2 C 0.1016(9) 0.4228(11) 0.7169(8) 0.070(4) Uani 0.545(5) 1 d D U P A 1
H2C H 0.156888 0.436385 0.708152 0.084 Uiso 0.545(5) 1 calc R U P A 1
H2D H 0.114494 0.382651 0.750835 0.084 Uiso 0.545(5) 1 calc R U P A 1
Cl31 Cl 0.0331(3) 0.4256(4) 0.7516(2) 0.0733(17) Uani 0.455(5) 1 d D U P A 2
Cl32 Cl 0.0532(5) 0.4260(8) 0.6311(3) 0.099(3) Uani 0.455(5) 1 d D U P A 2
C3 C 0.1090(7) 0.422(2) 0.7093(4) 0.073(5) Uani 0.455(5) 1 d D U P A 2
H3A H 0.149814 0.468837 0.720553 0.088 Uiso 0.455(5) 1 calc R U P A 2
H3B H 0.143160 0.370053 0.718551 0.088 Uiso 0.455(5) 1 calc R U P A 2
Cl41 Cl 0.0751(3) 0.6440(3) 0.6951(2) 0.0653(15) Uani 0.455(5) 1 d D U P A 2
Cl42 Cl 0.1357(6) 0.6254(4) 0.8270(3) 0.097(3) Uani 0.455(5) 1 d D U P A 2
C4 C 0.0464(8) 0.6498(16) 0.7639(4) 0.082(6) Uani 0.455(5) 1 d D U P A 2
H4A H 0.025855 0.706291 0.768803 0.099 Uiso 0.455(5) 1 calc R U P A 2
H4B H -0.001937 0.611042 0.762094 0.099 Uiso 0.455(5) 1 calc R U P A 2

loop_
_atom_site_aniso_label
_atom_site_aniso_U_11
_atom_site_aniso_U_22
_atom_site_aniso_U_33
_atom_site_aniso_U_23
_atom_site_aniso_U_13
_atom_site_aniso_U_12
Pt1 0.02834(14) 0.03090(17) 0.02184(14) 0.00115(9) 0.01325(10) -0.00355(9)
Pt2 0.03194(15) 0.03351(17) 0.02418(15) 0.00272(10) 0.01213(11) 0.00104(10)
Ag1 0.0303(2) 0.0402(3) 0.0306(2) 0.00311(19) 0.01572(18) -0.00194(19)
P1 0.0309(7) 0.0333(9) 0.0249(7) -0.0016(6) 0.0135(6) -0.0049(6)
P2 0.0374(8) 0.0374(9) 0.0246(7) 0.0047(7) 0.0085(6) 0.0015(7)
O1 0.048(3) 0.037(3) 0.028(2) 0.0070(19) 0.021(2) -0.006(2)
O2 0.046(3) 0.036(3) 0.042(3) -0.002(2) 0.016(2) 0.005(2)
N1 0.031(3) 0.030(3) 0.029(2) 0.001(2) 0.017(2) -0.005(2)
N2 0.032(2) 0.035(3) 0.027(2) 0.004(2) 0.017(2) 0.002(2)
C11 0.032(3) 0.043(4) 0.042(4) -0.001(3) 0.019(3) -0.010(3)
C12 0.031(3) 0.047(4) 0.054(4) -0.001(3) 0.018(3) -0.002(3)
C13 0.039(4) 0.068(5) 0.030(3) -0.004(3) 0.018(3) -0.022(4)
C14 0.043(4) 0.056(5) 0.038(4) -0.003(3) 0.012(3) -0.012(4)
C21 0.049(4) 0.030(4) 0.035(3) -0.007(3) 0.022(3) -0.007(3)
C22 0.047(4) 0.043(4) 0.052(4) 0.002(3) 0.027(3) 0.006(3)
C23 0.058(5) 0.039(4) 0.051(4) 0.001(3) 0.024(4) -0.004(4)
C24 0.068(5) 0.050(5) 0.036(4) -0.007(3) 0.027(3) -0.009(4)
C31 0.041(4) 0.058(5) 0.039(4) 0.010(3) 0.017(3) -0.004(3)
C32 0.062(6) 0.146(11) 0.047(5) 0.026(6) 0.008(4) -0.040(7)
C33 0.049(5) 0.084(8) 0.141(11) -0.030(8) 0.046(7) -0.004(5)
C34 0.052(5) 0.077(6) 0.041(4) 0.004(4) 0.010(3) -0.009(4)
C41 0.040(3) 0.042(4) 0.031(3) 0.005(3) 0.016(3) 0.001(3)
C42 0.047(5) 0.125(9) 0.042(4) 0.016(5) 0.019(4) -0.009(5)
C43 0.121(9) 0.044(5) 0.066(6) 0.018(4) 0.061(6) 0.011(5)
C44 0.069(5) 0.061(5) 0.028(3) 0.014(3) 0.013(3) -0.002(4)
C101 0.038(3) 0.042(4) 0.023(3) 0.001(3) 0.015(2) -0.007(3)
C102 0.030(3) 0.038(4) 0.026(3) -0.002(2) 0.015(2) 0.000(3)
C103 0.033(3) 0.043(4) 0.029(3) 0.005(3) 0.015(2) 0.003(3)
C104 0.034(3) 0.037(4) 0.039(3) 0.008(3) 0.017(3) 0.004(3)
C105 0.037(3) 0.034(4) 0.035(3) -0.002(3) 0.018(3) 0.001(3)
C106 0.037(3) 0.033(4) 0.028(3) 0.000(3) 0.018(2) 0.001(3)
C107 0.036(3) 0.035(4) 0.027(3) 0.000(3) 0.018(2) 0.000(3)
C108 0.041(3) 0.033(4) 0.041(3) -0.004(3) 0.019(3) -0.002(3)
C109 0.044(4) 0.050(5) 0.039(4) -0.017(3) 0.013(3) -0.006(3)
C110 0.044(4) 0.050(5) 0.028(3) -0.008(3) 0.012(3) 0.002(3)
C111 0.036(3) 0.045(4) 0.029(3) 0.000(3) 0.017(3) 0.002(3)
C112 0.027(3) 0.038(4) 0.029(3) -0.005(3) 0.016(2) 0.001(2)
C201 0.055(4) 0.042(4) 0.029(3) 0.001(3) 0.004(3) 0.008(3)
C202 0.039(3) 0.034(4) 0.024(3) 0.002(2) 0.016(2) -0.002(3)
C203 0.041(3) 0.037(4) 0.029(3) 0.003(3) 0.019(3) -0.002(3)
C204 0.039(3) 0.037(4) 0.029(3) 0.004(3) 0.018(3) 0.002(3)
C205 0.034(3) 0.044(4) 0.027(3) 0.004(3) 0.018(2) 0.007(3)
C206 0.029(3) 0.042(4) 0.026(3) 0.003(3) 0.018(2) -0.003(3)
C207 0.024(3) 0.050(4) 0.028(3) 0.000(3) 0.018(2) -0.002(3)
C208 0.033(3) 0.049(4) 0.024(3) 0.004(3) 0.015(2) 0.001(3)
C209 0.031(3) 0.053(4) 0.026(3) 0.002(3) 0.014(2) -0.003(3)
C210 0.041(3) 0.050(4) 0.026(3) -0.003(3) 0.020(3) -0.008(3)
C211 0.034(3) 0.045(4) 0.031(3) 0.000(3) 0.020(3) -0.004(3)
C212 0.026(3) 0.043(4) 0.030(3) 0.005(3) 0.016(2) -0.003(3)
F11 0.075(3) 0.080(4) 0.045(3) 0.014(2) 0.034(2) 0.005(3)
F12 0.096(4) 0.059(3) 0.050(3) -0.006(2) 0.031(3) 0.011(3)
F13 0.054(3) 0.065(3) 0.048(2) 0.010(2) 0.024(2) 0.019(2)
F14 0.057(3) 0.083(4) 0.036(2) 0.011(2) 0.022(2) 0.014(2)
B1 0.064(5) 0.055(6) 0.037(4) 0.015(4) 0.032(4) 0.016(5)
F21 0.107(5) 0.097(5) 0.053(3) 0.005(3) 0.014(3) -0.053(4)
F22 0.098(4) 0.071(4) 0.041(2) 0.006(2) 0.024(3) 0.036(3)
F23 0.066(3) 0.092(4) 0.066(3) 0.031(3) 0.025(3) 0.034(3)
F24 0.061(3) 0.076(3) 0.046(2) 0.016(2) 0.026(2) -0.005(3)
B2 0.046(4) 0.045(5) 0.030(3) 0.007(3) 0.015(3) 0.003(4)
F31 0.048(3) 0.093(4) 0.078(4) 0.024(3) 0.038(3) 0.017(3)
F32 0.102(5) 0.086(4) 0.050(3) -0.012(3) 0.031(3) -0.019(4)
F33 0.049(3) 0.058(3) 0.064(3) 0.009(2) 0.022(2) 0.015(2)
F34 0.057(3) 0.053(3) 0.046(2) -0.002(2) 0.024(2) -0.003(2)
B3 0.045(5) 0.055(6) 0.045(5) -0.003(4) 0.021(4) 0.003(4)
Cl11 0.112(2) 0.112(3) 0.0797(18) -0.0003(17) 0.0403(18) 0.030(2)
Cl12 0.129(3) 0.094(2) 0.0804(18) -0.0044(16) 0.0509(18) 0.007(2)
C1 0.104(9) 0.095(9) 0.076(7) -0.011(7) 0.036(7) 0.014(8)
Cl21 0.089(3) 0.100(4) 0.088(3) -0.001(3) 0.037(3) 0.015(3)
Cl22 0.078(4) 0.144(6) 0.062(3) -0.012(3) -0.006(3) 0.056(4)
C2 0.045(7) 0.109(9) 0.058(7) 0.008(8) 0.019(6) 0.020(7)
Cl31 0.055(3) 0.115(5) 0.058(3) 0.001(3) 0.029(2) -0.005(3)
Cl32 0.061(3) 0.180(9) 0.053(3) -0.024(4) 0.011(3) 0.038(4)
C3 0.053(8) 0.113(10) 0.058(8) 0.000(8) 0.022(7) 0.019(8)
Cl41 0.064(3) 0.074(4) 0.050(2) 0.001(2) 0.006(2) -0.017(2)
Cl42 0.146(6) 0.077(4) 0.060(3) 0.014(3) 0.018(4) -0.040(4)
C4 0.109(13) 0.068(12) 0.067(11) 0.005(9) 0.021(10) -0.005(11)

loop_
_atom_type_symbol
_atom_type_description
_atom_type_scat_dispersion_real
_atom_type_scat_dispersion_imag
_atom_type_scat_source
C C 0.0181 0.0091 'International Tables Vol C Tables 4.2.6.8 and 6.1.1.4'
H H 0.0000 0.0000 'International Tables Vol C Tables 4.2.6.8 and 6.1.1.4'
Ag Ag 0.1306 4.2820 'International Tables Vol C Tables 4.2.6.8 and 6.1.1.4'
B B 0.0090 0.0039 'International Tables Vol C Tables 4.2.6.8 and 6.1.1.4'
Cl Cl 0.3639 0.7018 'International Tables Vol C Tables 4.2.6.8 and 6.1.1.4'
F F 0.0727 0.0534 'International Tables Vol C Tables 4.2.6.8 and 6.1.1.4'
N N 0.0311 0.0180 'International Tables Vol C Tables 4.2.6.8 and 6.1.1.4'
O O 0.0492 0.0322 'International Tables Vol C Tables 4.2.6.8 and 6.1.1.4'
P P 0.2955 0.4335 'International Tables Vol C Tables 4.2.6.8 and 6.1.1.4'
Pt Pt -4.5932 6.9264 'International Tables Vol C Tables 4.2.6.8 and 6.1.1.4'

loop_
_geom_angle_atom_site_label_1
_geom_angle_atom_site_label_2
_geom_angle_atom_site_label_3
_geom_angle
_geom_angle_site_symmetry_1
_geom_angle_site_symmetry_3
_geom_angle_publ_flag
N1 Pt1 C112 81.8(2) . . ?
N1 Pt1 O1 176.6(2) . . ?
C112 Pt1 O1 96.3(2) . . ?
N1 Pt1 P1 85.13(16) . . ?
C112 Pt1 P1 166.28(19) . . ?
O1 Pt1 P1 96.62(14) . . ?
N1 Pt1 Ag1 86.46(15) . . ?
C112 Pt1 Ag1 55.40(16) . . ?
O1 Pt1 Ag1 94.74(14) . . ?
P1 Pt1 Ag1 127.89(4) . . ?
N2 Pt2 C212 82.1(2) . . ?
N2 Pt2 O2 176.0(2) . . ?
C212 Pt2 O2 95.0(2) . . ?
N2 Pt2 P2 85.78(16) . . ?
C212 Pt2 P2 167.8(2) . . ?
O2 Pt2 P2 97.13(15) . . ?
N2 Pt2 Ag1 84.59(15) . . ?
C212 Pt2 Ag1 54.30(16) . . ?
O2 Pt2 Ag1 96.06(16) . . ?
P2 Pt2 Ag1 122.91(4) . . ?
C212 Ag1 C112 138.1(2) . . ?
C212 Ag1 Pt1 130.01(15) . . ?
C112 Ag1 Pt1 45.89(15) . . ?
C212 Ag1 Pt2 44.80(15) . . ?
C112 Ag1 Pt2 134.35(16) . . ?
Pt1 Ag1 Pt2 174.081(19) . . ?
C101 P1 C21 104.5(3) . . ?
C101 P1 C11 106.5(3) . . ?
C21 P1 C11 115.1(3) . . ?
C101 P1 Pt1 97.6(2) . . ?
C21 P1 Pt1 119.0(2) . . ?
C11 P1 Pt1 111.3(2) . . ?
C201 P2 C41 105.3(3) . . ?
C201 P2 C31 104.8(4) . . ?
C41 P2 C31 114.4(3) . . ?
C201 P2 Pt2 99.0(2) . . ?
C41 P2 Pt2 113.2(2) . . ?
C31 P2 Pt2 117.6(2) . . ?
Pt1 O1 H1A 122(6) . . ?
Pt1 O1 H1B 119(7) . . ?
H1A O1 H1B 110(3) . . ?
Pt2 O2 H2A 118(9) . . ?
Pt2 O2 H2B 105(8) . . ?
H2A O2 H2B 108(3) . . ?
C102 N1 C106 120.5(6) . . ?
C102 N1 Pt1 122.6(4) . . ?
C106 N1 Pt1 116.5(4) . . ?
C202 N2 C206 120.7(6) . . ?
C202 N2 Pt2 122.8(4) . . ?
C206 N2 Pt2 116.4(4) . . ?
C13 C11 C12 109.3(6) . . ?
C13 C11 C14 109.5(6) . . ?
C12 C11 C14 108.1(6) . . ?
C13 C11 P1 109.2(5) . . ?
C12 C11 P1 107.4(5) . . ?
C14 C11 P1 113.4(5) . . ?
C11 C12 H12A 109.5 . . ?
C11 C12 H12B 109.5 . . ?
H12A C12 H12B 109.5 . . ?
C11 C12 H12C 109.5 . . ?
H12A C12 H12C 109.5 . . ?
H12B C12 H12C 109.5 . . ?
C11 C13 H13A 109.5 . . ?
C11 C13 H13B 109.5 . . ?
H13A C13 H13B 109.5 . . ?
C11 C13 H13C 109.5 . . ?
H13A C13 H13C 109.5 . . ?
H13B C13 H13C 109.5 . . ?
C11 C14 H14A 109.5 . . ?
C11 C14 H14B 109.5 . . ?
H14A C14 H14B 109.5 . . ?
C11 C14 H14C 109.5 . . ?
H14A C14 H14C 109.5 . . ?
H14B C14 H14C 109.5 . . ?
C24 C21 C23 110.1(6) . . ?
C24 C21 C22 108.3(6) . . ?
C23 C21 C22 108.4(6) . . ?
C24 C21 P1 113.7(6) . . ?
C23 C21 P1 110.1(5) . . ?
C22 C21 P1 106.0(5) . . ?
C21 C22 H22A 109.5 . . ?
C21 C22 H22B 109.5 . . ?
H22A C22 H22B 109.5 . . ?
C21 C22 H22C 109.5 . . ?
H22A C22 H22C 109.5 . . ?
H22B C22 H22C 109.5 . . ?
C21 C23 H23A 109.5 . . ?
C21 C23 H23B 109.5 . . ?
H23A C23 H23B 109.5 . . ?
C21 C23 H23C 109.5 . . ?
H23A C23 H23C 109.5 . . ?
H23B C23 H23C 109.5 . . ?
C21 C24 H24A 109.5 . . ?
C21 C24 H24B 109.5 . . ?
H24A C24 H24B 109.5 . . ?
C21 C24 H24C 109.5 . . ?
H24A C24 H24C 109.5 . . ?
H24B C24 H24C 109.5 . . ?
C32 C31 C34 108.5(8) . . ?
C32 C31 C33 109.3(9) . . ?
C34 C31 C33 109.4(8) . . ?
C32 C31 P2 105.8(6) . . ?
C34 C31 P2 113.9(6) . . ?
C33 C31 P2 109.7(6) . . ?
C31 C32 H32A 109.5 . . ?
C31 C32 H32B 109.5 . . ?
H32A C32 H32B 109.5 . . ?
C31 C32 H32C 109.5 . . ?
H32A C32 H32C 109.5 . . ?
H32B C32 H32C 109.5 . . ?
C31 C33 H33A 109.5 . . ?
C31 C33 H33B 109.5 . . ?
H33A C33 H33B 109.5 . . ?
C31 C33 H33C 109.5 . . ?
H33A C33 H33C 109.5 . . ?
H33B C33 H33C 109.5 . . ?
C31 C34 H34A 109.5 . . ?
C31 C34 H34B 109.5 . . ?
H34A C34 H34B 109.5 . . ?
C31 C34 H34C 109.5 . . ?
H34A C34 H34C 109.5 . . ?
H34B C34 H34C 109.5 . . ?
C42 C41 C44 108.9(7) . . ?
C42 C41 C43 107.5(8) . . ?
C44 C41 C43 110.3(7) . . ?
C42 C41 P2 106.2(5) . . ?
C44 C41 P2 113.8(5) . . ?
C43 C41 P2 109.9(5) . . ?
C41 C42 H42A 109.5 . . ?
C41 C42 H42B 109.5 . . ?
H42A C42 H42B 109.5 . . ?
C41 C42 H42C 109.5 . . ?
H42A C42 H42C 109.5 . . ?
H42B C42 H42C 109.5 . . ?
C41 C43 H43A 109.5 . . ?
C41 C43 H43B 109.5 . . ?
H43A C43 H43B 109.5 . . ?
C41 C43 H43C 109.5 . . ?
H43A C43 H43C 109.5 . . ?
H43B C43 H43C 109.5 . . ?
C41 C44 H44A 109.5 . . ?
C41 C44 H44B 109.5 . . ?
H44A C44 H44B 109.5 . . ?
C41 C44 H44C 109.5 . . ?
H44A C44 H44C 109.5 . . ?
H44B C44 H44C 109.5 . . ?
C102 C101 P1 110.6(4) . . ?
C102 C101 H10A 109.5 . . ?
P1 C101 H10A 109.5 . . ?
C102 C101 H10B 109.5 . . ?
P1 C101 H10B 109.5 . . ?
H10A C101 H10B 108.1 . . ?
N1 C102 C103 121.0(6) . . ?
N1 C102 C101 117.3(6) . . ?
C103 C102 C101 121.8(6) . . ?
C102 C103 C104 118.7(6) . . ?
C102 C103 H103 120.6 . . ?
C104 C103 H103 120.6 . . ?
C105 C104 C103 119.9(6) . . ?
C105 C104 H104 120.0 . . ?
C103 C104 H104 120.0 . . ?
C106 C105 C104 119.7(7) . . ?
C106 C105 H105 120.2 . . ?
C104 C105 H105 120.2 . . ?
C105 C106 N1 120.2(6) . . ?
C105 C106 C107 125.9(6) . . ?
N1 C106 C107 113.9(6) . . ?
C108 C107 C112 121.1(6) . . ?
C108 C107 C106 122.5(6) . . ?
C112 C107 C106 116.3(6) . . ?
C109 C108 C107 119.1(7) . . ?
C109 C108 H108 120.5 . . ?
C107 C108 H108 120.5 . . ?
C110 C109 C108 121.3(7) . . ?
C110 C109 H109 119.3 . . ?
C108 C109 H109 119.3 . . ?
C109 C110 C111 120.0(6) . . ?
C109 C110 H110 120.0 . . ?
C111 C110 H110 120.0 . . ?
C110 C111 C112 120.2(7) . . ?
C110 C111 H111 119.9 . . ?
C112 C111 H111 119.9 . . ?
C111 C112 C107 118.2(6) . . ?
C111 C112 Pt1 130.4(5) . . ?
C107 C112 Pt1 110.5(4) . . ?
C111 C112 Ag1 98.5(4) . . ?
C107 C112 Ag1 103.1(4) . . ?
Pt1 C112 Ag1 78.7(2) . . ?
C202 C201 P2 112.9(5) . . ?
C202 C201 H20A 109.0 . . ?
P2 C201 H20A 109.0 . . ?
C202 C201 H20B 109.0 . . ?
P2 C201 H20B 109.0 . . ?
H20A C201 H20B 107.8 . . ?
N2 C202 C203 119.6(6) . . ?
N2 C202 C201 119.3(6) . . ?
C203 C202 C201 121.1(6) . . ?
C204 C203 C202 121.0(6) . . ?
C204 C203 H203 119.5 . . ?
C202 C203 H203 119.5 . . ?
C203 C204 C205 118.9(6) . . ?
C203 C204 H204 120.5 . . ?
C205 C204 H204 120.5 . . ?
C206 C205 C204 119.1(6) . . ?
C206 C205 H205 120.4 . . ?
C204 C205 H205 120.4 . . ?
N2 C206 C205 120.7(6) . . ?
N2 C206 C207 113.6(6) . . ?
C205 C206 C207 125.8(6) . . ?
C208 C207 C212 121.0(6) . . ?
C208 C207 C206 122.5(6) . . ?
C212 C207 C206 116.6(6) . . ?
C209 C208 C207 118.9(7) . . ?
C209 C208 H208 120.6 . . ?
C207 C208 H208 120.6 . . ?
C210 C209 C208 120.9(6) . . ?
C210 C209 H209 119.5 . . ?
C208 C209 H209 119.5 . . ?
C209 C210 C211 120.8(7) . . ?
C209 C210 H210 119.6 . . ?
C211 C210 H210 119.6 . . ?
C212 C211 C210 120.2(7) . . ?
C212 C211 H211 119.9 . . ?
C210 C211 H211 119.9 . . ?
C211 C212 C207 118.2(6) . . ?
C211 C212 Pt2 130.8(5) . . ?
C207 C212 Pt2 111.0(5) . . ?
C211 C212 Ag1 95.7(4) . . ?
C207 C212 Ag1 96.9(4) . . ?
Pt2 C212 Ag1 80.9(2) . . ?
F12 B1 F11 109.7(6) . . ?
F12 B1 F13 109.3(8) . . ?
F11 B1 F13 111.2(7) . . ?
F12 B1 F14 109.4(7) . . ?
F11 B1 F14 110.0(8) . . ?
F13 B1 F14 107.3(6) . . ?
F23 B2 F24 113.7(7) . . ?
F23 B2 F21 110.4(8) . . ?
F24 B2 F21 108.2(6) . . ?
F23 B2 F22 109.8(7) . . ?
F24 B2 F22 109.0(7) . . ?
F21 B2 F22 105.5(7) . . ?
F32 B3 F34 110.6(8) . . ?
F32 B3 F33 109.8(8) . . ?
F34 B3 F33 109.2(7) . . ?
F32 B3 F31 110.7(7) . . ?
F34 B3 F31 108.9(7) . . ?
F33 B3 F31 107.6(8) . . ?
Cl12 C1 Cl11 111.6(4) . . ?
Cl12 C1 H1C 109.3 . . ?
Cl11 C1 H1C 109.3 . . ?
Cl12 C1 H1D 109.3 . . ?
Cl11 C1 H1D 109.3 . . ?
H1C C1 H1D 108.0 . . ?
Cl22 C2 Cl21 110.9(6) . . ?
Cl22 C2 H2C 109.5 . . ?
Cl21 C2 H2C 109.5 . . ?
Cl22 C2 H2D 109.5 . . ?
Cl21 C2 H2D 109.5 . . ?
H2C C2 H2D 108.1 . . ?
Cl32 C3 Cl31 109.3(6) . . ?
Cl32 C3 H3A 109.8 . . ?
Cl31 C3 H3A 109.8 . . ?
Cl32 C3 H3B 109.8 . . ?
Cl31 C3 H3B 109.8 . . ?
H3A C3 H3B 108.3 . . ?
Cl42 C4 Cl41 111.2(6) . . ?
Cl42 C4 H4A 109.4 . . ?
Cl41 C4 H4A 109.4 . . ?
Cl42 C4 H4B 109.4 . . ?
Cl41 C4 H4B 109.4 . . ?
H4A C4 H4B 108.0 . . ?

loop_
_geom_bond_atom_site_label_1
_geom_bond_atom_site_label_2
_geom_bond_distance
_geom_bond_site_symmetry_2
_geom_bond_publ_flag
Pt1 N1 1.971(5) . ?
Pt1 C112 2.069(6) . ?
Pt1 O1 2.081(4) . ?
Pt1 P1 2.3124(16) . ?
Pt1 Ag1 2.8266(5) . ?
Pt2 N2 1.984(6) . ?
Pt2 C212 2.053(6) . ?
Pt2 O2 2.078(5) . ?
Pt2 P2 2.3225(16) . ?
Pt2 Ag1 2.8769(5) . ?
Ag1 C212 2.366(6) . ?
Ag1 C112 2.373(6) . ?
P1 C101 1.845(6) . ?
P1 C21 1.853(7) . ?
P1 C11 1.863(7) . ?
P2 C201 1.846(8) . ?
P2 C41 1.854(7) . ?
P2 C31 1.857(8) . ?
O1 H1A 0.847(10) . ?
O1 H1B 0.848(10) . ?
O2 H2A 0.850(10) . ?
O2 H2B 0.851(10) . ?
N1 C102 1.359(8) . ?
N1 C106 1.375(9) . ?
N2 C202 1.350(8) . ?
N2 C206 1.370(8) . ?
C11 C13 1.541(10) . ?
C11 C12 1.546(11) . ?
C11 C14 1.552(10) . ?
C12 H12A 0.9800 . ?
C12 H12B 0.9800 . ?
C12 H12C 0.9800 . ?
C13 H13A 0.9800 . ?
C13 H13B 0.9800 . ?
C13 H13C 0.9800 . ?
C14 H14A 0.9800 . ?
C14 H14B 0.9800 . ?
C14 H14C 0.9800 . ?
C21 C24 1.532(10) . ?
C21 C23 1.535(10) . ?
C21 C22 1.541(10) . ?
C22 H22A 0.9800 . ?
C22 H22B 0.9800 . ?
C22 H22C 0.9800 . ?
C23 H23A 0.9800 . ?
C23 H23B 0.9800 . ?
C23 H23C 0.9800 . ?
C24 H24A 0.9800 . ?
C24 H24B 0.9800 . ?
C24 H24C 0.9800 . ?
C31 C32 1.521(11) . ?
C31 C34 1.528(11) . ?
C31 C33 1.537(14) . ?
C32 H32A 0.9800 . ?
C32 H32B 0.9800 . ?
C32 H32C 0.9800 . ?
C33 H33A 0.9800 . ?
C33 H33B 0.9800 . ?
C33 H33C 0.9800 . ?
C34 H34A 0.9800 . ?
C34 H34B 0.9800 . ?
C34 H34C 0.9800 . ?
C41 C42 1.526(11) . ?
C41 C44 1.535(10) . ?
C41 C43 1.546(12) . ?
C42 H42A 0.9800 . ?
C42 H42B 0.9800 . ?
C42 H42C 0.9800 . ?
C43 H43A 0.9800 . ?
C43 H43B 0.9800 . ?
C43 H43C 0.9800 . ?
C44 H44A 0.9800 . ?
C44 H44B 0.9800 . ?
C44 H44C 0.9800 . ?
C101 C102 1.515(9) . ?
C101 H10A 0.9900 . ?
C101 H10B 0.9900 . ?
C102 C103 1.386(9) . ?
C103 C104 1.394(10) . ?
C103 H103 0.9500 . ?
C104 C105 1.393(9) . ?
C104 H104 0.9500 . ?
C105 C106 1.374(10) . ?
C105 H105 0.9500 . ?
C106 C107 1.462(9) . ?
C107 C108 1.392(10) . ?
C107 C112 1.416(9) . ?
C108 C109 1.383(10) . ?
C108 H108 0.9500 . ?
C109 C110 1.380(11) . ?
C109 H109 0.9500 . ?
C110 C111 1.401(10) . ?
C110 H110 0.9500 . ?
C111 C112 1.403(9) . ?
C111 H111 0.9500 . ?
C201 C202 1.511(9) . ?
C201 H20A 0.9900 . ?
C201 H20B 0.9900 . ?
C202 C203 1.381(10) . ?
C203 C204 1.371(9) . ?
C203 H203 0.9500 . ?
C204 C205 1.401(10) . ?
C204 H204 0.9500 . ?
C205 C206 1.373(10) . ?
C205 H205 0.9500 . ?
C206 C207 1.474(9) . ?
C207 C208 1.403(9) . ?
C207 C212 1.410(10) . ?
C208 C209 1.392(10) . ?
C208 H208 0.9500 . ?
C209 C210 1.358(11) . ?
C209 H209 0.9500 . ?
C210 C211 1.405(10) . ?
C210 H210 0.9500 . ?
C211 C212 1.396(10) . ?
C211 H211 0.9500 . ?
F11 B1 1.378(11) . ?
F12 B1 1.376(12) . ?
F13 B1 1.381(10) . ?
F14 B1 1.405(10) . ?
F21 B2 1.378(11) . ?
F22 B2 1.387(10) . ?
F23 B2 1.347(10) . ?
F24 B2 1.371(9) . ?
F31 B3 1.405(10) . ?
F32 B3 1.374(11) . ?
F33 B3 1.393(11) . ?
F34 B3 1.379(11) . ?
Cl11 C1 1.772(6) . ?
Cl12 C1 1.760(6) . ?
C1 H1C 0.9900 . ?
C1 H1D 0.9900 . ?
Cl21 C2 1.766(7) . ?
Cl22 C2 1.759(7) . ?
C2 H2C 0.9900 . ?
C2 H2D 0.9900 . ?
Cl31 C3 1.766(7) . ?
Cl32 C3 1.760(7) . ?
C3 H3A 0.9900 . ?
C3 H3B 0.9900 . ?
Cl41 C4 1.771(7) . ?
Cl42 C4 1.764(7) . ?
C4 H4A 0.9900 . ?
C4 H4B 0.9900 . ?

loop_
_geom_hbond_atom_site_label_D
_geom_hbond_atom_site_label_H
_geom_hbond_atom_site_label_A
_geom_hbond_distance_DH
_geom_hbond_distance_HA
_geom_hbond_distance_DA
_geom_hbond_angle_DHA
_geom_hbond_site_symmetry_A
_geom_hbond_publ_flag
O1 H1A F13 0.847(10) 2.37(6) 3.046(6) 137(7) . yes
O1 H1A F14 0.847(10) 1.85(4) 2.647(6) 156(8) . yes
O1 H1B F21 0.848(10) 2.29(3) 3.108(10) 162(9) . yes
O1 H1B F22 0.848(10) 2.16(9) 2.803(8) 132(11) . yes
O2 H2B F24 0.851(10) 1.97(5) 2.758(8) 154(10) . yes
O2 H2A F31 0.850(10) 1.95(8) 2.673(7) 143(12) . yes

loop_
_geom_torsion_atom_site_label_1
_geom_torsion_atom_site_label_2
_geom_torsion_atom_site_label_3
_geom_torsion_atom_site_label_4
_geom_torsion
_geom_torsion_site_symmetry_1
_geom_torsion_site_symmetry_2
_geom_torsion_site_symmetry_3
_geom_torsion_site_symmetry_4
_geom_torsion_publ_flag
C101 P1 C11 C13 -163.4(5) . . . . ?
C21 P1 C11 C13 81.3(6) . . . . ?
Pt1 P1 C11 C13 -58.1(6) . . . . ?
C101 P1 C11 C12 -45.0(6) . . . . ?
C21 P1 C11 C12 -160.3(5) . . . . ?
Pt1 P1 C11 C12 60.3(5) . . . . ?
C101 P1 C11 C14 74.3(6) . . . . ?
C21 P1 C11 C14 -41.1(7) . . . . ?
Pt1 P1 C11 C14 179.6(5) . . . . ?
C101 P1 C21 C24 -47.3(6) . . . . ?
C11 P1 C21 C24 69.2(6) . . . . ?
Pt1 P1 C21 C24 -154.8(4) . . . . ?
C101 P1 C21 C23 -171.4(5) . . . . ?
C11 P1 C21 C23 -54.9(6) . . . . ?
Pt1 P1 C21 C23 81.1(5) . . . . ?
C101 P1 C21 C22 71.6(5) . . . . ?
C11 P1 C21 C22 -171.9(5) . . . . ?
Pt1 P1 C21 C22 -35.9(5) . . . . ?
C201 P2 C31 C32 -67.9(8) . . . . ?
C41 P2 C31 C32 177.3(7) . . . . ?
Pt2 P2 C31 C32 40.7(8) . . . . ?
C201 P2 C31 C34 51.2(7) . . . . ?
C41 P2 C31 C34 -63.5(7) . . . . ?
Pt2 P2 C31 C34 159.9(5) . . . . ?
C201 P2 C31 C33 174.2(7) . . . . ?
C41 P2 C31 C33 59.5(8) . . . . ?
Pt2 P2 C31 C33 -77.1(7) . . . . ?
C201 P2 C41 C42 58.0(7) . . . . ?
C31 P2 C41 C42 172.5(6) . . . . ?
Pt2 P2 C41 C42 -49.0(7) . . . . ?
C201 P2 C41 C44 -61.7(6) . . . . ?
C31 P2 C41 C44 52.7(7) . . . . ?
Pt2 P2 C41 C44 -168.7(5) . . . . ?
C201 P2 C41 C43 174.0(7) . . . . ?
C31 P2 C41 C43 -71.5(7) . . . . ?
Pt2 P2 C41 C43 67.0(7) . . . . ?
C21 P1 C101 C102 -148.5(5) . . . . ?
C11 P1 C101 C102 89.2(5) . . . . ?
Pt1 P1 C101 C102 -25.8(5) . . . . ?
C106 N1 C102 C103 -1.8(9) . . . . ?
Pt1 N1 C102 C103 171.0(5) . . . . ?
C106 N1 C102 C101 176.7(5) . . . . ?
Pt1 N1 C102 C101 -10.5(7) . . . . ?
P1 C101 C102 N1 26.0(7) . . . . ?
P1 C101 C102 C103 -155.5(5) . . . . ?
N1 C102 C103 C104 0.9(9) . . . . ?
C101 C102 C103 C104 -177.6(6) . . . . ?
C102 C103 C104 C105 1.3(9) . . . . ?
C103 C104 C105 C106 -2.5(9) . . . . ?
C104 C105 C106 N1 1.6(9) . . . . ?
C104 C105 C106 C107 -179.4(6) . . . . ?
C102 N1 C106 C105 0.5(9) . . . . ?
Pt1 N1 C106 C105 -172.7(5) . . . . ?
C102 N1 C106 C107 -178.6(5) . . . . ?
Pt1 N1 C106 C107 8.3(7) . . . . ?
C105 C106 C107 C108 3.5(10) . . . . ?
N1 C106 C107 C108 -177.5(6) . . . . ?
C105 C106 C107 C112 -179.5(6) . . . . ?
N1 C106 C107 C112 -0.5(8) . . . . ?
C112 C107 C108 C109 -0.2(10) . . . . ?
C106 C107 C108 C109 176.7(6) . . . . ?
C107 C108 C109 C110 -0.1(11) . . . . ?
C108 C109 C110 C111 0.1(11) . . . . ?
C109 C110 C111 C112 0.0(10) . . . . ?
C110 C111 C112 C107 -0.2(9) . . . . ?
C110 C111 C112 Pt1 -167.9(5) . . . . ?
C110 C111 C112 Ag1 109.7(6) . . . . ?
C108 C107 C112 C111 0.3(9) . . . . ?
C106 C107 C112 C111 -176.8(6) . . . . ?
C108 C107 C112 Pt1 170.3(5) . . . . ?
C106 C107 C112 Pt1 -6.8(7) . . . . ?
C108 C107 C112 Ag1 -107.0(6) . . . . ?
C106 C107 C112 Ag1 75.9(6) . . . . ?
C41 P2 C201 C202 -121.9(5) . . . . ?
C31 P2 C201 C202 117.1(6) . . . . ?
Pt2 P2 C201 C202 -4.7(6) . . . . ?
C206 N2 C202 C203 -0.6(9) . . . . ?
Pt2 N2 C202 C203 175.0(4) . . . . ?
C206 N2 C202 C201 -179.7(6) . . . . ?
Pt2 N2 C202 C201 -4.1(8) . . . . ?
P2 C201 C202 N2 6.0(8) . . . . ?
P2 C201 C202 C203 -173.1(5) . . . . ?
N2 C202 C203 C204 -0.6(9) . . . . ?
C201 C202 C203 C204 178.4(6) . . . . ?
C202 C203 C204 C205 1.4(9) . . . . ?
C203 C204 C205 C206 -0.9(9) . . . . ?
C202 N2 C206 C205 1.1(8) . . . . ?
Pt2 N2 C206 C205 -174.8(4) . . . . ?
C202 N2 C206 C207 -179.5(5) . . . . ?
Pt2 N2 C206 C207 4.5(6) . . . . ?
C204 C205 C206 N2 -0.3(9) . . . . ?
C204 C205 C206 C207 -179.6(6) . . . . ?
N2 C206 C207 C208 -178.8(5) . . . . ?
C205 C206 C207 C208 0.5(9) . . . . ?
N2 C206 C207 C212 -0.1(7) . . . . ?
C205 C206 C207 C212 179.2(6) . . . . ?
C212 C207 C208 C209 2.8(9) . . . . ?
C206 C207 C208 C209 -178.6(5) . . . . ?
C207 C208 C209 C210 -2.0(9) . . . . ?
C208 C209 C210 C211 0.7(10) . . . . ?
C209 C210 C211 C212 -0.2(9) . . . . ?
C210 C211 C212 C207 0.9(9) . . . . ?
C210 C211 C212 Pt2 -175.2(5) . . . . ?
C210 C211 C212 Ag1 101.9(6) . . . . ?
C208 C207 C212 C211 -2.2(9) . . . . ?
C206 C207 C212 C211 179.1(5) . . . . ?
C208 C207 C212 Pt2 174.7(4) . . . . ?
C206 C207 C212 Pt2 -4.0(6) . . . . ?
C208 C207 C212 Ag1 -102.5(5) . . . . ?
C206 C207 C212 Ag1 78.8(5) . . . . ?
